data_4104096
loop_
_publ_author_name
'Johannes Thiel'
'Chris Ritchie'
'Carsten Streb'
'De-Liang Long'
'Leroy Cronin'

_publ_section_title
;
 Heteroatom-Controlled Kinetics of Switchable Polyoxometalate Frameworks
;
_journal_name_full 'Journal of the American Chemical Society'
_journal_page_first 4180
_journal_page_last 4181
_journal_paper_doi 10.1021/ja809422k
_journal_volume 131
_journal_year 2009
_chemical_formula_sum 'C176 H532 Ge7 Mn12 N44 O360 W72'
_chemical_formula_weight 23430.82
_chemical_name_systematic
;
 ?
;
_space_group_IT_number 220
_symmetry_cell_setting cubic
_symmetry_space_group_name_Hall 'I -4bd 2c 3'
_symmetry_space_group_name_H-M 'I -4 3 d'
_atom_sites_solution_hydrogens none
_atom_sites_solution_primary direct
_atom_sites_solution_secondary difmap
_audit_creation_method SHELXL-97
_cell_angle_alpha 90.00
_cell_angle_beta 90.00
_cell_angle_gamma 90.00
_cell_formula_units_Z 4
_cell_length_a 38.6584(15)
_cell_length_b 38.6584(15)
_cell_length_c 38.6584(15)
_cell_measurement_temperature 150(2)
_cell_measurement_theta_max 15.60
_cell_measurement_theta_min 1.29
_cell_volume 57774(4)
_computing_cell_refinement 'Bruker Smart'
_computing_data_collection 'Bruker Smart'
_computing_data_reduction 'Bruker Saint'
_computing_molecular_graphics 'Ortep-3 for Windows (Farrugia, 1997)'
_computing_publication_material 'WinGX publication routines (Farrugia, 1999)'
_computing_structure_refinement 'SHELXL-97 (Sheldrick, 1997)'
_computing_structure_solution 'SHELXL-97 (Sheldrick, 1997)'
_diffrn_ambient_temperature 150(2)
_diffrn_measured_fraction_theta_full 0.989
_diffrn_measured_fraction_theta_max 0.989
_diffrn_measurement_device_type 'Bruker AXS Apex II CCD'
_diffrn_measurement_method 'Phi and Omega scans'
_diffrn_radiation_monochromator graphite
_diffrn_radiation_source 'fine-focus sealed tube'
_diffrn_radiation_type MoK\a
_diffrn_radiation_wavelength 0.71073
_diffrn_reflns_av_R_equivalents 0.0927
_diffrn_reflns_av_sigmaI/netI 0.0995
_diffrn_reflns_limit_h_max 17
_diffrn_reflns_limit_h_min -28
_diffrn_reflns_limit_k_max 29
_diffrn_reflns_limit_k_min -26
_diffrn_reflns_limit_l_max 20
_diffrn_reflns_limit_l_min -27
_diffrn_reflns_number 8312
_diffrn_reflns_theta_full 15.60
_diffrn_reflns_theta_max 15.60
_diffrn_reflns_theta_min 1.29
_diffrn_standards_decay_% 0
_exptl_absorpt_coefficient_mu 14.966
_exptl_absorpt_correction_T_max 0.1981
_exptl_absorpt_correction_T_min 0.1737
_exptl_absorpt_correction_type empirical
_exptl_absorpt_process_details SADABS
_exptl_crystal_colour brown
_exptl_crystal_density_diffrn 2.654
_exptl_crystal_density_meas ?
_exptl_crystal_density_method 'not measured'
_exptl_crystal_description tetrahedron
_exptl_crystal_F_000 41744
_exptl_crystal_size_max 0.18
_exptl_crystal_size_mid 0.16
_exptl_crystal_size_min 0.16
_refine_diff_density_max 0.837
_refine_diff_density_min -0.699
_refine_diff_density_rms 0.178
_refine_ls_abs_structure_details 'Flack H D (1983), Acta Cryst. A39, 876-881'
_refine_ls_abs_structure_Flack 0.14(7)
_refine_ls_extinction_coef none
_refine_ls_extinction_method none
_refine_ls_goodness_of_fit_ref 0.929
_refine_ls_hydrogen_treatment none
_refine_ls_matrix_type full
_refine_ls_number_parameters 249
_refine_ls_number_reflns 2112
_refine_ls_number_restraints 28
_refine_ls_restrained_S_all 0.923
_refine_ls_R_factor_all 0.0792
_refine_ls_R_factor_gt 0.0572
_refine_ls_shift/su_max 0.011
_refine_ls_shift/su_mean 0.000
_refine_ls_structure_factor_coef Fsqd
_refine_ls_weighting_details 'calc w=1/[\s^2^(Fo^2^)+(0.0775P)^2^+5444.5620P] where P=(Fo^2^+2Fc^2^)/3'
_refine_ls_weighting_scheme calc
_refine_ls_wR_factor_gt 0.1464
_refine_ls_wR_factor_ref 0.1545
_reflns_number_gt 1585
_reflns_number_total 2112
_reflns_threshold_expression >2sigma(I)
_cod_data_source_file ja809422k_si_001_1.cif
_cod_data_source_block compound_2ox
_cod_depositor_comments
;
The following automatic conversions were performed:

'_exptl_crystal_density_meas' value 'none' was changed to '?' - the
value is perceived as not measured.

Automatic conversion script
Id: cif_fix_values 3008 2015-01-20 13:52:24Z robertas 
;
_cod_database_code 4104096

loop_
_symmetry_equiv_pos_as_xyz
'x, y, z'
'-x+1/2, -y, z+1/2'
'-x, y+1/2, -z+1/2'
'x+1/2, -y+1/2, -z'
'z, x, y'
'z+1/2, -x+1/2, -y'
'-z+1/2, -x, y+1/2'
'-z, x+1/2, -y+1/2'
'y, z, x'
'-y, z+1/2, -x+1/2'
'y+1/2, -z+1/2, -x'
'-y+1/2, -z, x+1/2'
'y+1/4, x+1/4, z+1/4'
'-y+1/4, -x+3/4, z+3/4'
'y+3/4, -x+1/4, -z+3/4'
'-y+3/4, x+3/4, -z+1/4'
'x+1/4, z+1/4, y+1/4'
'-x+3/4, z+3/4, -y+1/4'
'-x+1/4, -z+3/4, y+3/4'
'x+3/4, -z+1/4, -y+3/4'
'z+1/4, y+1/4, x+1/4'
'z+3/4, -y+1/4, -x+3/4'
'-z+3/4, y+3/4, -x+1/4'
'-z+1/4, -y+3/4, x+3/4'
'x+1/2, y+1/2, z+1/2'
'-x+1, -y+1/2, z+1'
'-x+1/2, y+1, -z+1'
'x+1, -y+1, -z+1/2'
'z+1/2, x+1/2, y+1/2'
'z+1, -x+1, -y+1/2'
'-z+1, -x+1/2, y+1'
'-z+1/2, x+1, -y+1'
'y+1/2, z+1/2, x+1/2'
'-y+1/2, z+1, -x+1'
'y+1, -z+1, -x+1/2'
'-y+1, -z+1/2, x+1'
'y+3/4, x+3/4, z+3/4'
'-y+3/4, -x+5/4, z+5/4'
'y+5/4, -x+3/4, -z+5/4'
'-y+5/4, x+5/4, -z+3/4'
'x+3/4, z+3/4, y+3/4'
'-x+5/4, z+5/4, -y+3/4'
'-x+3/4, -z+5/4, y+5/4'
'x+5/4, -z+3/4, -y+5/4'
'z+3/4, y+3/4, x+3/4'
'z+5/4, -y+3/4, -x+5/4'
'-z+5/4, y+5/4, -x+3/4'
'-z+3/4, -y+5/4, x+5/4'

loop_
_atom_site_label
_atom_site_type_symbol
_atom_site_fract_x
_atom_site_fract_y
_atom_site_fract_z
_atom_site_U_iso_or_equiv
_atom_site_adp_type
_atom_site_occupancy
_atom_site_symmetry_multiplicity
_atom_site_calc_flag
_atom_site_refinement_flags
C1 C 0.5931(17) 0.5422(19) 0.0518(17) 0.10(3) Uiso 1 1 d D
C2 C 0.6256(16) 0.5215(16) 0.0548(15) 0.06(2) Uiso 1 1 d D
C3 C 0.638(2) 0.518(2) 0.0912(19) 0.21(5) Uiso 1 1 d D
C4 C 0.610(2) 0.5042(19) 0.1138(19) 0.16(4) Uiso 1 1 d D
C5 C 0.5809(19) 0.529(2) 0.1144(17) 0.12(3) Uiso 1 1 d D
C6 C 0.571(2) 0.550(2) 0.0828(19) 0.06(4) Uiso 0.60 1 d PD
C7 C 0.652(3) 0.1446(18) 0.109(2) 0.20(5) Uiso 1 1 d D
C8 C 0.6737(17) 0.1675(15) 0.0866(15) 0.07(3) Uiso 1 1 d D
C9 C 0.6698(15) 0.2059(14) 0.0871(16) 0.06(2) Uiso 1 1 d D
C10 C 0.6694(19) 0.2160(17) 0.1246(18) 0.19(5) Uiso 1 1 d D
C11 C 0.6389(15) 0.2012(16) 0.1437(15) 0.06(2) Uiso 1 1 d D
C12 C 0.643(2) 0.1628(15) 0.1423(18) 0.13(4) Uiso 1 1 d D
C13 C 0.680(4) 0.523(4) 0.805(3) 0.9(14) Uiso 0.30 1 d PD
C14 C 0.653(2) 0.506(3) 0.827(3) 0.13(4) Uiso 0.80 1 d PD
C15 C 0.671(2) 0.489(2) 0.857(2) 0.15(4) Uiso 1 1 d D
C16 C 0.694(3) 0.512(3) 0.878(3) 0.21(7) Uiso 0.80 1 d PD
C17 C 0.715(3) 0.536(3) 0.856(3) 0.15(7) Uiso 0.60 1 d PD
C18 C 0.696(2) 0.552(2) 0.826(3) 0.15(4) Uiso 1 1 d D
O1 O 0.6628(12) 0.5303(13) 0.9650(13) 0.087(17) Uiso 1 1 d .
O2 O 0.7035(13) 0.5397(13) 1.0242(13) 0.11(2) Uiso 1 1 d .
O3 O 0.6619(16) 0.5916(18) 1.0100(16) 0.15(3) Uiso 1 1 d .
O4 O 0.6874(14) 0.5911(15) 0.9449(15) 0.12(2) Uiso 1 1 d .
O5 O 0.7333(13) 0.5438(12) 0.9608(13) 0.098(18) Uiso 1 1 d .
O6 O 0.7182(15) 0.5995(14) 1.0147(14) 0.08(2) Uiso 0.80 1 d P
O7 O 0.7210(12) 0.5269(12) 1.0908(12) 0.084(17) Uiso 1 1 d .
O8 O 0.6844(12) 0.6625(12) 0.9370(12) 0.083(17) Uiso 1 1 d .
O9 O 0.7468(13) 0.5971(13) 0.9172(13) 0.103(19) Uiso 1 1 d .
O10 O 0.6944(17) 0.6225(18) 0.8841(19) 0.16(3) Uiso 1 1 d .
O11 O 0.6222(13) 0.4737(13) 0.9966(13) 0.098(18) Uiso 1 1 d .
O12 O 0.5843(14) 0.5378(12) 0.9791(12) 0.087(17) Uiso 1 1 d .
O13 O 0.6101(15) 0.5223(16) 0.9138(15) 0.14(2) Uiso 1 1 d .
O14 O 0.5425(13) 0.4988(13) 1.0063(13) 0.103(19) Uiso 1 1 d .
O15 O 0.5253(13) 0.5650(13) 0.9924(12) 0.095(18) Uiso 1 1 d .
O16 O 0.5433(15) 0.5398(15) 0.9187(15) 0.13(2) Uiso 1 1 d .
O17 O 0.5671(13) 0.4900(12) 0.9394(13) 0.104(19) Uiso 1 1 d D
O18 O 0.5665(14) 0.5408(15) 0.8553(15) 0.12(2) Uiso 1 1 d .
O19 O 0.5894(13) 0.4754(14) 0.8676(13) 0.11(2) Uiso 1 1 d .
O20 O 0.5828(8) 0.4172(8) 0.9172(8) 0.14(4) Uiso 1 3 d SD
O21 O 0.6431(13) 0.4646(14) 0.9342(13) 0.100(18) Uiso 1 1 d .
O22 O 0.6835(16) 0.4054(14) 0.9286(14) 0.12(2) Uiso 1 1 d .
O23 O 0.6321(12) 0.4208(12) 0.8756(13) 0.093(18) Uiso 1 1 d .
O31 O 0.677(2) 0.586(2) 0.399(2) 0.12(3) Uiso 0.60 1 d P
O32 O 0.576(4) 0.517(4) 0.201(4) 0.10(6) Uiso 0.30 1 d P
O33 O 0.431(3) 0.644(3) 0.007(3) 0.08(4) Uiso 0.40 1 d P
O34 O 0.7500 0.479(3) 0.0000 0.13(5) Uiso 0.60 2 d SP
O35 O 0.458(5) 0.542(5) 0.042(5) 0.12(12) Uiso 0.30 3 d SP
Ge1 Ge 0.7500 0.6250 1.0000 0.063(5) Uani 1 4 d S
Ge2 Ge 0.5555(3) 0.4445(3) 0.9445(3) 0.089(6) Uani 1 3 d SD
Mn1 Mn 0.69085(14) 0.56056(14) 0.97949(15) 0.080(2) Uani 0.50 1 d P
Mn2 Mn 0.62236(17) 0.50322(17) 0.95392(17) 0.105(2) Uani 0.50 1 d P
W4 W 0.71239(10) 0.62627(10) 0.91698(10) 0.0786(13) Uani 1 1 d .
W3 W 0.72610(10) 0.56005(10) 1.05989(10) 0.0861(14) Uani 1 1 d .
W1 W 0.69085(14) 0.56056(14) 0.97949(15) 0.080(2) Uani 0.50 1 d P
W5 W 0.54253(11) 0.53053(10) 0.97019(11) 0.1068(16) Uani 1 1 d .
W2 W 0.62236(17) 0.50322(17) 0.95392(17) 0.105(2) Uani 0.50 1 d P
W6 W 0.56820(11) 0.51485(11) 0.88794(11) 0.1004(16) Uani 1 1 d .
W7 W 0.64086(11) 0.41486(11) 0.92620(11) 0.1050(16) Uani 1 1 d .

loop_
_atom_site_aniso_label
_atom_site_aniso_U_11
_atom_site_aniso_U_22
_atom_site_aniso_U_33
_atom_site_aniso_U_23
_atom_site_aniso_U_13
_atom_site_aniso_U_12
Ge1 0.075(9) 0.040(13) 0.075(9) 0.000 0.000 0.000
Ge2 0.089(6) 0.089(6) 0.089(6) 0.034(7) -0.034(7) -0.034(7)
Mn1 0.073(5) 0.077(5) 0.089(5) 0.000(4) -0.029(4) -0.009(4)
Mn2 0.110(6) 0.101(6) 0.105(6) 0.026(5) -0.016(5) -0.030(5)
W4 0.076(3) 0.092(3) 0.068(3) 0.014(2) -0.010(3) -0.002(3)
W3 0.105(4) 0.073(3) 0.081(3) 0.010(3) -0.006(3) -0.011(3)
W1 0.073(5) 0.077(5) 0.089(5) 0.000(4) -0.029(4) -0.009(4)
W5 0.104(4) 0.099(4) 0.117(4) 0.016(3) -0.027(3) -0.018(3)
W2 0.110(6) 0.101(6) 0.105(6) 0.026(5) -0.016(5) -0.030(5)
W6 0.089(3) 0.107(4) 0.105(4) 0.046(3) -0.026(3) -0.028(3)
W7 0.097(4) 0.098(4) 0.119(4) 0.020(3) -0.021(3) -0.017(3)

loop_
_atom_type_symbol
_atom_type_description
_atom_type_scat_dispersion_real
_atom_type_scat_dispersion_imag
_atom_type_scat_source
C C 0.0033 0.0016 'International Tables Vol C Tables 4.2.6.8 and 6.1.1.4'
H H 0.0000 0.0000 'International Tables Vol C Tables 4.2.6.8 and 6.1.1.4'
N N 0.0061 0.0033 'International Tables Vol C Tables 4.2.6.8 and 6.1.1.4'
O O 0.0106 0.0060 'International Tables Vol C Tables 4.2.6.8 and 6.1.1.4'
Ge Ge 0.1547 1.8001 'International Tables Vol C Tables 4.2.6.8 and 6.1.1.4'
Mn Mn 0.3368 0.7283 'International Tables Vol C Tables 4.2.6.8 and 6.1.1.4'
W W -0.8490 6.8722 'International Tables Vol C Tables 4.2.6.8 and 6.1.1.4'

loop_
_geom_angle_atom_site_label_1
_geom_angle_atom_site_label_2
_geom_angle_atom_site_label_3
_geom_angle
_geom_angle_site_symmetry_1
_geom_angle_site_symmetry_3
C2 C1 C6 121(6) . .
C1 C2 C3 114(6) . .
C2 C3 C4 110(6) . .
C5 C4 C3 109(6) . .
C4 C5 C6 121(6) . .
C1 C6 C5 114(6) . .
C8 C7 C12 111(5) . .
C9 C8 C7 122(6) . .
C8 C9 C10 106(5) . .
C9 C10 C11 113(5) . .
C12 C11 C10 107(5) . .
C11 C12 C7 121(6) . .
C14 C13 C18 107(8) . .
C13 C14 C15 109(9) . .
C16 C15 C14 114(9) . .
C15 C16 C17 113(9) . .
C18 C17 C16 114(10) . .
C17 C18 C13 109(9) . .
Mn1 O1 Mn2 166(3) . .
W3 O2 Mn1 128(3) . .
W4 O3 Mn1 139(4) 22_466 .
Mn1 O4 W4 145(3) . .
W3 O5 Mn1 140(3) 27_646 .
Ge1 O6 Mn1 122(3) . .
Ge1 O6 W3 123(3) . .
Mn1 O6 W3 94(2) . .
Ge1 O6 W4 121(3) . 22_466
Mn1 O6 W4 96(2) . 22_466
W3 O6 W4 95(2) . 22_466
W3 O8 W4 132(3) 48_654 .
W4 O9 W3 151(3) . 27_646
W6 O11 Mn2 146(3) 7_665 .
W5 O12 Mn2 117(2) . .
Mn2 O13 W6 128(3) . .
W5 O14 W5 157(3) . 7_665
W6 O16 W5 124(3) . .
Ge2 O17 W5 122(3) . .
Ge2 O17 W6 121(2) . .
W5 O17 W6 100.8(19) . .
Ge2 O17 Mn2 115(2) . .
W5 O17 Mn2 96.5(18) . .
W6 O17 Mn2 96.1(19) . .
W6 O19 W7 145(3) . 10_646
Ge2 O20 W7 120.4(12) . 7_665
Ge2 O20 W7 120.4(12) . 10_646
W7 O20 W7 96.7(15) 7_665 10_646
Ge2 O20 W7 120.4(12) . .
W7 O20 W7 96.7(15) 7_665 .
W7 O20 W7 96.7(15) 10_646 .
Mn2 O21 W7 147(3) . .
W7 O23 W7 119(2) 10_646 .
O6 Ge1 O6 108(4) 48_654 22_466
O6 Ge1 O6 110.3(19) 48_654 27_646
O6 Ge1 O6 110.3(19) 22_466 27_646
O6 Ge1 O6 110.3(19) 48_654 .
O6 Ge1 O6 110.3(19) 22_466 .
O6 Ge1 O6 108(4) 27_646 .
O20 Ge2 O17 110.6(17) . 7_665
O20 Ge2 O17 110.6(18) . .
O17 Ge2 O17 108.3(18) 7_665 .
O20 Ge2 O17 110.6(17) . 10_646
O17 Ge2 O17 108.3(18) 7_665 10_646
O17 Ge2 O17 108.3(18) . 10_646
O1 Mn1 O4 99(2) . .
O1 Mn1 O5 101(2) . .
O4 Mn1 O5 90(2) . .
O1 Mn1 O2 100(2) . .
O4 Mn1 O2 161(2) . .
O5 Mn1 O2 89(2) . .
O1 Mn1 O3 104(2) . .
O4 Mn1 O3 90(2) . .
O5 Mn1 O3 154(3) . .
O2 Mn1 O3 82(2) . .
O1 Mn1 O6 162(2) . .
O4 Mn1 O6 93(2) . .
O5 Mn1 O6 93(2) . .
O2 Mn1 O6 68(2) . .
O3 Mn1 O6 61(2) . .
O13 Mn2 O21 95(2) . .
O13 Mn2 O1 101(2) . .
O21 Mn2 O1 100(2) . .
O13 Mn2 O11 162(2) . .
O21 Mn2 O11 83(2) . .
O1 Mn2 O11 97(2) . .
O13 Mn2 O12 87(2) . .
O21 Mn2 O12 162(2) . .
O1 Mn2 O12 96.5(19) . .
O11 Mn2 O12 88.8(18) . .
O13 Mn2 O17 68(2) . .
O21 Mn2 O17 97(2) . .
O1 Mn2 O17 160.2(19) . .
O11 Mn2 O17 94.1(19) . .
O12 Mn2 O17 67.5(18) . .
O10 W4 O3 106(3) . 48_654
O10 W4 O9 108(3) . .
O3 W4 O9 90(3) 48_654 .
O10 W4 O8 99(3) . .
O3 W4 O8 82(3) 48_654 .
O9 W4 O8 153(2) . .
O10 W4 O4 100(3) . .
O3 W4 O4 153(3) 48_654 .
O9 W4 O4 86(2) . .
O8 W4 O4 90(2) . .
O10 W4 O6 162(3) . 48_654
O3 W4 O6 64(3) 48_654 48_654
O9 W4 O6 88(2) . 48_654
O8 W4 O6 65.6(19) . 48_654
O4 W4 O6 90(2) . 48_654
O7 W3 O2 98(2) . .
O7 W3 O8 104(2) . 22_466
O2 W3 O8 87(2) . 22_466
O7 W3 O5 98(2) . 27_646
O2 W3 O5 86(2) . 27_646
O8 W3 O5 158(2) 22_466 27_646
O7 W3 O9 106(2) . 27_646
O2 W3 O9 155(2) . 27_646
O8 W3 O9 88(2) 22_466 27_646
O5 W3 O9 89(2) 27_646 27_646
O7 W3 O6 165(2) . .
O2 W3 O6 70(2) . .
O8 W3 O6 67.1(19) 22_466 .
O5 W3 O6 91(2) 27_646 .
O9 W3 O6 86(2) 27_646 .
O12 W5 O15 98(2) . .
O12 W5 O14 87(2) . .
O15 W5 O14 98(2) . .
O12 W5 O14 160(2) . 10_646
O15 W5 O14 101(2) . 10_646
O14 W5 O14 82(3) . 10_646
O12 W5 O16 99(2) . .
O15 W5 O16 111(2) . .
O14 W5 O16 149(2) . .
O14 W5 O16 81(2) 10_646 .
O12 W5 O17 79(2) . .
O15 W5 O17 175(2) . .
O14 W5 O17 86(2) . .
O14 W5 O17 83(2) 10_646 .
O16 W5 O17 65(2) . .
O18 W6 O16 99(3) . .
O18 W6 O11 92(2) . 10_646
O16 W6 O11 83(2) . 10_646
O18 W6 O19 101(3) . .
O16 W6 O19 158(2) . .
O11 W6 O19 89(2) 10_646 .
O18 W6 O13 110(3) . .
O16 W6 O13 91(3) . .
O11 W6 O13 158(2) 10_646 .
O19 W6 O13 88(2) . .
O18 W6 O17 167(2) . .
O16 W6 O17 68(2) . .
O11 W6 O17 90(2) 10_646 .
O19 W6 O17 92(2) . .
O13 W6 O17 67(2) . .
O22 W7 O23 97(2) . 7_665
O22 W7 O19 95(2) . 7_665
O23 W7 O19 88(2) 7_665 7_665
O22 W7 O21 99(2) . .
O23 W7 O21 163(2) 7_665 .
O19 W7 O21 86(2) 7_665 .
O22 W7 O23 104(2) . .
O23 W7 O23 87(3) 7_665 .
O19 W7 O23 161(2) 7_665 .
O21 W7 O23 93(2) . .
O22 W7 O20 168(2) . .
O23 W7 O20 72.4(16) 7_665 .
O19 W7 O20 89.2(17) 7_665 .
O21 W7 O20 91.6(18) . .
O23 W7 O20 71.3(16) . .

loop_
_geom_bond_atom_site_label_1
_geom_bond_atom_site_label_2
_geom_bond_distance
_geom_bond_site_symmetry_2
C1 C2 1.49(2) .
C1 C6 1.50(2) .
C2 C3 1.50(2) .
C3 C4 1.50(2) .
C4 C5 1.49(2) .
C5 C6 1.50(2) .
C7 C8 1.50(2) .
C7 C12 1.50(2) .
C8 C9 1.49(2) .
C9 C10 1.50(2) .
C10 C11 1.50(2) .
C11 C12 1.49(2) .
C13 C14 1.50(2) .
C13 C18 1.50(2) .
C14 C15 1.50(2) .
C15 C16 1.50(2) .
C16 C17 1.50(2) .
C17 C18 1.50(2) .
O1 Mn1 1.69(5) .
O1 Mn2 1.93(5) .
O2 W3 1.81(5) .
O2 Mn1 1.97(5) .
O3 W4 1.65(7) 22_466
O3 Mn1 2.02(7) .
O4 Mn1 1.79(6) .
O4 W4 1.99(6) .
O5 W3 1.87(5) 27_646
O5 Mn1 1.91(5) .
O6 Ge1 1.67(5) .
O6 Mn1 2.29(6) .
O6 W3 2.34(5) .
O6 W4 2.36(6) 22_466
O7 W3 1.76(5) .
O8 W3 1.86(5) 48_654
O8 W4 1.93(5) .
O9 W4 1.75(5) .
O9 W3 1.98(5) 27_646
O10 W4 1.46(7) .
O11 W6 1.81(5) 7_665
O11 Mn2 2.01(5) .
O12 W5 1.67(5) .
O12 Mn2 2.21(5) .
O13 Mn2 1.78(6) .
O13 W6 1.92(6) .
O14 W5 1.86(5) .
O14 W5 1.91(5) 7_665
O15 W5 1.72(5) .
O16 W6 1.81(6) .
O16 W5 2.02(6) .
O17 Ge2 1.83(4) .
O17 W5 2.18(5) .
O17 W6 2.21(5) .
O17 Mn2 2.27(5) .
O18 W6 1.61(6) .
O19 W6 1.90(5) .
O19 W7 1.94(5) 10_646
O20 Ge2 1.83(5) .
O20 W7 2.27(3) 7_665
O20 W7 2.27(3) 10_646
O20 W7 2.27(3) .
O21 Mn2 1.86(5) .
O21 W7 1.95(5) .
O22 W7 1.69(6) .
O23 W7 1.94(5) 10_646
O23 W7 2.00(5) .
Ge1 O6 1.67(5) 48_654
Ge1 O6 1.67(6) 22_466
Ge1 O6 1.67(5) 27_646
Ge2 O17 1.83(4) 7_665
Ge2 O17 1.83(4) 10_646
W4 O3 1.65(7) 48_654
W4 O6 2.36(6) 48_654
W3 O8 1.86(5) 22_466
W3 O5 1.87(5) 27_646
W3 O9 1.98(5) 27_646
W5 O14 1.91(5) 10_646
W6 O11 1.81(5) 10_646
W7 O23 1.94(5) 7_665
W7 O19 1.94(5) 7_665
